data_4134957
loop_
_publ_author_name
'Gosselin, Eric J.'
'Decker, Gerald E.'
'Antonio, Alexandra M.'
'Lorzing, Gregory R.'
'Yap, Glenn P. A.'
'Bloch, Eric D.'

_publ_section_title
;
 A Charged Coordination Cage-Based Porous Salt.
;
_journal_issue 21
_journal_name_full 'Journal of the American Chemical Society'
_journal_page_first 9594
_journal_page_last 9598
_journal_paper_doi 10.1021/jacs.0c02806
_journal_volume 142
_journal_year 2020
_chemical_formula_moiety 'C228 H180 Cu24 N12 O180 S24, 24(C3 H7 N O)'
_chemical_formula_sum 'C300 H348 Cu24 N36 O204 S24'
_chemical_formula_weight 10016.52
_space_group_crystal_system tetragonal
_space_group_IT_number 128
_space_group_name_Hall '-P 4 2n'
_space_group_name_H-M_alt 'P 4/m n c'
_atom_sites_solution_hydrogens geom
_atom_sites_solution_primary iterative
_atom_sites_solution_secondary difmap
_audit_creation_method SHELXL-2018/3
_cell_angle_alpha 90
_cell_angle_beta 90
_cell_angle_gamma 90
_cell_formula_units_Z 2
_cell_length_a 35.9458(6)
_cell_length_b 35.9458(6)
_cell_length_c 28.2850(7)
_cell_measurement_reflns_used 9897
_cell_measurement_temperature 150(2)
_cell_measurement_theta_max 55.02
_cell_measurement_theta_min 3.16
_cell_volume 36547.1(12)
_computing_cell_refinement 'Bruker SAINT'
_computing_data_collection 'Bruker APEX3'
_computing_data_reduction 'Bruker SAINT'
_computing_molecular_graphics 'Bruker SHELXTL'
_computing_publication_material 'Bruker SHELXTL'
_computing_structure_refinement 'SHELXL-2018/3 (Sheldrick, 2018)'
_computing_structure_solution 'SHELXT 2014/5 (Sheldrick, 2014)'
_diffrn_ambient_temperature 150(2)
_diffrn_detector_area_resol_mean 10.42
_diffrn_measured_fraction_theta_full 0.983
_diffrn_measured_fraction_theta_max 0.983
_diffrn_measurement_device_type 'Bruker D8 Venture with Photon detector'
_diffrn_measurement_method '\f and \w shutterless scans'
_diffrn_radiation_type CuK\a
_diffrn_radiation_wavelength 1.54178
_diffrn_reflns_av_R_equivalents 0.0468
_diffrn_reflns_av_unetI/netI 0.0240
_diffrn_reflns_Laue_measured_fraction_full 0.983
_diffrn_reflns_Laue_measured_fraction_max 0.983
_diffrn_reflns_limit_h_max 29
_diffrn_reflns_limit_h_min -39
_diffrn_reflns_limit_k_max 28
_diffrn_reflns_limit_k_min -39
_diffrn_reflns_limit_l_max 31
_diffrn_reflns_limit_l_min -31
_diffrn_reflns_number 143356
_diffrn_reflns_point_group_measured_fraction_full 0.983
_diffrn_reflns_point_group_measured_fraction_max 0.983
_diffrn_reflns_theta_full 59.013
_diffrn_reflns_theta_max 59.013
_diffrn_reflns_theta_min 2.749
_exptl_absorpt_coefficient_mu 1.893
_exptl_absorpt_correction_T_max 0.7516
_exptl_absorpt_correction_T_min 0.5609
_exptl_absorpt_correction_type multi-scan
_exptl_absorpt_process_details
; 
 SADABS 2016/2: Krause, L., Herbst-Irmer, R., Sheldrick G.M. & Stalke D., 
 J. Appl. Cryst. 48 (2015) 3-10 
;
_exptl_crystal_colour blue
_exptl_crystal_density_diffrn 0.910
_exptl_crystal_description block
_exptl_crystal_F_000 10224
_exptl_crystal_size_max 0.529
_exptl_crystal_size_mid 0.349
_exptl_crystal_size_min 0.303
_refine_diff_density_max 1.125
_refine_diff_density_min -1.033
_refine_diff_density_rms 0.095
_refine_ls_extinction_method none
_refine_ls_goodness_of_fit_ref 1.021
_refine_ls_hydrogen_treatment constr
_refine_ls_matrix_type full
_refine_ls_number_parameters 725
_refine_ls_number_reflns 13267
_refine_ls_number_restraints 1659
_refine_ls_restrained_S_all 1.043
_refine_ls_R_factor_all 0.1094
_refine_ls_R_factor_gt 0.0924
_refine_ls_shift/su_max 0.001
_refine_ls_shift/su_mean 0.000
_refine_ls_structure_factor_coef Fsqd
_refine_ls_weighting_details 'w=1/[\s^2^(Fo^2^)+(0.1943P)^2^+76.9607P] where P=(Fo^2^+2Fc^2^)/3'
_refine_ls_weighting_scheme calc
_refine_ls_wR_factor_gt 0.2624
_refine_ls_wR_factor_ref 0.2980
_reflns_Friedel_coverage 0.000
_reflns_number_gt 10497
_reflns_number_total 13267
_reflns_threshold_expression 'I > 2\s(I)'
_cod_data_source_file ja0c02806_si_002.cif
_cod_data_source_block goss_sq
_cod_depositor_comments 'Adding full bibliography for 4134956--4134960.cif.'
_cod_original_cell_volume 36547.1(15)
_cod_database_code 4134957
_shelx_shelxl_version_number 2018/3
_shelx_space_group_comment
; 
The symmetry employed for this shelxl refinement is uniquely defined 
by the following loop, which should always be used as a source of 
symmetry information in preference to the above space-group names. 
They are only intended as comments. 
;

loop_
_space_group_symop_operation_xyz
'x, y, z'
'-x, -y, z'
'-y, x, z'
'y, -x, z'
'-x+1/2, y+1/2, -z+1/2'
'x+1/2, -y+1/2, -z+1/2'
'y+1/2, x+1/2, -z+1/2'
'-y+1/2, -x+1/2, -z+1/2'
'-x, -y, -z'
'x, y, -z'
'y, -x, -z'
'-y, x, -z'
'x-1/2, -y-1/2, z-1/2'
'-x-1/2, y-1/2, z-1/2'
'-y-1/2, -x-1/2, z-1/2'
'y-1/2, x-1/2, z-1/2'

loop_
_atom_site_label
_atom_site_type_symbol
_atom_site_fract_x
_atom_site_fract_y
_atom_site_fract_z
_atom_site_U_iso_or_equiv
_atom_site_adp_type
_atom_site_occupancy
_atom_site_site_symmetry_order
_atom_site_calc_flag
_atom_site_refinement_flags_posn
_atom_site_refinement_flags_adp
_atom_site_refinement_flags_occupancy
_atom_site_disorder_assembly
_atom_site_disorder_group
Cu1 Cu 0.47210(2) 0.65549(2) 0.30333(2) 0.0483(2) Uani 1 1 d . . . . .
Cu2 Cu 0.46255(2) 0.70631(2) 0.23648(2) 0.0519(3) Uani 1 1 d . . . . .
Cu3 Cu 0.62495(3) 0.68537(3) 0.500000 0.0575(3) Uani 1 2 d S T P . .
Cu4 Cu 0.66787(3) 0.74505(3) 0.500000 0.0591(3) Uani 1 2 d S T P . .
S1_1 S 0.58441(8) 0.85085(6) 0.31282(9) 0.1088(8) Uani 1 1 d D U . . .
O1_1 O 0.50363(11) 0.69488(11) 0.33060(13) 0.0631(9) Uani 1 1 d . U . . .
O2_1 O 0.49655(12) 0.73768(11) 0.27307(13) 0.0657(10) Uani 1 1 d . U . . .
O3_1 O 0.59769(12) 0.71251(11) 0.45092(14) 0.0697(11) Uani 1 1 d . U . . .
O4_1 O 0.63371(12) 0.76301(12) 0.45088(15) 0.0720(11) Uani 1 1 d . U . . .
O5_1 O 0.5489(3) 0.8668(3) 0.2968(5) 0.151(4) Uani 0.732(9) 1 d D U P A 1
O6_1 O 0.6060(3) 0.8414(3) 0.2726(3) 0.153(4) Uani 0.732(9) 1 d D U P A 1
H6O_1 H 0.612850 0.860986 0.258800 0.230 Uiso 0.732(9) 1 calc R U P A 1
O7_1 O 0.6019(3) 0.87251(19) 0.3471(3) 0.111(3) Uani 0.732(9) 1 d D U P A 1
O5'_1 O 0.6244(3) 0.8482(6) 0.3069(10) 0.151(4) Uani 0.268(9) 1 d D U P A 2
H5'_1 H 0.632400 0.867610 0.293833 0.227 Uiso 0.268(9) 1 calc R U P A 2
O6'_1 O 0.5758(9) 0.8769(4) 0.3499(7) 0.153(4) Uani 0.268(9) 1 d D U P A 2
O7'_1 O 0.5646(7) 0.8548(5) 0.2713(6) 0.111(3) Uani 0.268(9) 1 d D U P A 2
C1_1 C 0.51052(14) 0.72521(17) 0.31079(18) 0.0565(12) Uani 1 1 d . U . . .
C2_1 C 0.55750(16) 0.73744(16) 0.37413(19) 0.0586(13) Uani 1 1 d . U . . .
H2_1 H 0.551629 0.713702 0.386877 0.070 Uiso 1 1 calc R U . . .
C3_1 C 0.53878(16) 0.75038(16) 0.33492(19) 0.0582(12) Uani 1 1 d . U . . .
C4_1 C 0.54670(18) 0.78544(18) 0.3173(2) 0.0671(14) Uani 1 1 d . U . . .
H4_1 H 0.533738 0.794492 0.290388 0.081 Uiso 1 1 calc R U . . .
C5_1 C 0.57297(19) 0.80692(17) 0.3384(2) 0.0762(16) Uani 1 1 d D U . . .
C6_1 C 0.59297(17) 0.79445(17) 0.3766(2) 0.0679(14) Uani 1 1 d . U . . .
H6_1 H 0.611883 0.809475 0.390205 0.081 Uiso 1 1 calc R U . . .
C7_1 C 0.58506(16) 0.75920(16) 0.3951(2) 0.0626(13) Uani 1 1 d . U . . .
C8_1 C 0.60799(18) 0.74326(17) 0.4360(2) 0.0659(15) Uani 1 1 d . U . . .
S1_2 S 0.61614(7) 0.66628(8) 0.08576(7) 0.1113(8) Uani 1 1 d D U . . .
O1_2 O 0.51424(11) 0.64000(12) 0.26435(12) 0.0632(10) Uani 1 1 d . U . . .
O2_2 O 0.50588(11) 0.68250(11) 0.20741(13) 0.0625(9) Uani 1 1 d . U . . .
O3_2 O 0.62406(11) 0.56109(11) 0.26505(13) 0.0629(10) Uani 1 1 d . U . . .
O4_2 O 0.66751(11) 0.56945(11) 0.20918(14) 0.0632(10) Uani 1 1 d . U . . .
O5_2 O 0.6113(4) 0.7063(3) 0.0936(4) 0.156(5) Uani 0.556(7) 1 d D U P B 1
O6_2 O 0.5885(3) 0.6541(4) 0.0518(3) 0.161(4) Uani 0.556(7) 1 d D U P B 1
H6O_2 H 0.593823 0.662657 0.025000 0.241 Uiso 0.556(7) 1 calc R U P B 1
O7_2 O 0.6521(3) 0.6555(4) 0.0767(5) 0.145(4) Uani 0.556(7) 1 d D U P B 1
O5'_2 O 0.5879(4) 0.6891(5) 0.0691(6) 0.156(5) Uani 0.444(7) 1 d D U P B 2
O6'_2 O 0.6254(5) 0.6356(4) 0.0552(4) 0.161(4) Uani 0.444(7) 1 d D U P B 2
H6'_2 H 0.632407 0.643726 0.028879 0.241 Uiso 0.444(7) 1 calc R U P B 2
O7'_2 O 0.6499(3) 0.6856(4) 0.0989(5) 0.145(4) Uani 0.444(7) 1 d D U P B 2
C1_2 C 0.52315(14) 0.65626(15) 0.22700(19) 0.0522(12) Uani 1 1 d . U . . .
C2_2 C 0.57845(15) 0.61418(15) 0.22387(19) 0.0552(12) Uani 1 1 d . U . . .
H2_2 H 0.570567 0.603339 0.252817 0.066 Uiso 1 1 calc R U . . .
C3_2 C 0.55683(15) 0.64164(16) 0.20220(18) 0.0553(12) Uani 1 1 d . U . . .
C4_2 C 0.56808(16) 0.65705(18) 0.1596(2) 0.0632(14) Uani 1 1 d . U . . .
H4_2 H 0.553512 0.675765 0.144817 0.076 Uiso 1 1 calc R U . . .
C5_2 C 0.60099(16) 0.64480(18) 0.13878(19) 0.0685(15) Uani 1 1 d D U . . .
C6_2 C 0.62287(17) 0.61783(17) 0.1601(2) 0.0645(14) Uani 1 1 d . U . . .
H6_2 H 0.645297 0.609855 0.145560 0.077 Uiso 1 1 calc R U . . .
C7_2 C 0.61186(15) 0.60267(15) 0.20269(18) 0.0550(12) Uani 1 1 d . U . . .
C8_2 C 0.63691(15) 0.57532(14) 0.22820(19) 0.0554(12) Uani 1 1 d . U . . .
S1_3 S 0.31625(9) 0.81227(7) 0.34432(12) 0.1335(11) Uani 1 1 d D U . . .
O1_3 O 0.42883(11) 0.67739(11) 0.33235(14) 0.0638(10) Uani 1 1 d . U . . .
O2_3 O 0.42138(11) 0.72229(11) 0.27778(14) 0.0663(10) Uani 1 1 d . U . . .
O3_3 O 0.33313(12) 0.65904(13) 0.45134(16) 0.0765(12) Uani 1 1 d . U . . .
O4_3 O 0.28254(12) 0.69588(12) 0.45102(15) 0.0742(11) Uani 1 1 d . U . . .
O5_3 O 0.3479(4) 0.8369(3) 0.3550(8) 0.151(6) Uani 0.463(12) 1 d D U P C 1
O6_3 O 0.3077(5) 0.8141(4) 0.2962(4) 0.135(4) Uani 0.463(12) 1 d D U P C 1
H6O_3 H 0.292083 0.797533 0.289447 0.203 Uiso 0.463(12) 1 calc R U P C 1
O7_3 O 0.2862(5) 0.8176(5) 0.3755(6) 0.159(5) Uani 0.463(12) 1 d D U P C 1
O6'_3 O 0.2871(4) 0.8042(3) 0.3092(4) 0.135(4) Uani 0.537(12) 1 d D U P C 2
H6'_3 H 0.297083 0.797275 0.283760 0.203 Uiso 0.537(12) 1 calc R U P C 2
O7'_3 O 0.2985(6) 0.8238(5) 0.3869(5) 0.159(5) Uani 0.537(12) 1 d D U P C 2
O8'_3 O 0.3421(6) 0.8337(4) 0.3145(7) 0.150(5) Uani 0.537(12) 1 d . U P C 2
C1_3 C 0.41257(14) 0.70514(17) 0.3144(2) 0.0582(13) Uani 1 1 d . U . . .
C2_3 C 0.36407(16) 0.69891(17) 0.3769(2) 0.0622(13) Uani 1 1 d . U . . .
H2_3 H 0.375318 0.675929 0.385320 0.075 Uiso 1 1 calc R U . . .
C3_3 C 0.37931(16) 0.72002(16) 0.3409(2) 0.0613(13) Uani 1 1 d . U . . .
C4_3 C 0.3647(2) 0.75415(19) 0.3306(3) 0.0804(18) Uani 1 1 d . U . . .
H4_3 H 0.375331 0.768953 0.306329 0.097 Uiso 1 1 calc R U . . .
C5_3 C 0.3342(2) 0.76712(19) 0.3558(3) 0.093(2) Uani 1 1 d D U . . .
C6_3 C 0.3172(2) 0.7453(2) 0.3900(3) 0.0842(19) Uani 1 1 d . U . . .
H6_3 H 0.295476 0.753804 0.405743 0.101 Uiso 1 1 calc R U . . .
C7_3 C 0.33243(17) 0.71089(17) 0.4010(2) 0.0681(15) Uani 1 1 d . U . . .
C8_3 C 0.31384(16) 0.68557(19) 0.4376(2) 0.0663(14) Uani 1 1 d . U . . .
O1_4 O 0.70614(17) 0.78991(17) 0.500000 0.0756(13) Uani 1 2 d DS TU P . .
N1_4 N 0.7677(2) 0.8027(2) 0.500000 0.0870(13) Uani 1 2 d DS TU P . .
C1_4 C 0.7398(3) 0.7803(3) 0.500000 0.0820(13) Uani 1 2 d DS TU P . .
H1_4 H 0.745011 0.754384 0.500000 0.098 Uiso 1 2 calc R U P . .
C2_4 C 0.7603(3) 0.8427(3) 0.500000 0.0887(19) Uani 1 2 d DS TU P . .
H2A_4 H 0.783957 0.856333 0.500000 0.133 Uiso 1 2 calc R U P . .
H2B_4 H 0.746043 0.849327 0.471711 0.133 Uiso 0.5 1 calc R U P . .
H2C_4 H 0.746043 0.849327 0.528289 0.133 Uiso 0.5 1 calc R U P . .
C3_4 C 0.8069(3) 0.7907(3) 0.500000 0.097(2) Uani 1 2 d DS TU P . .
H3A_4 H 0.823095 0.812586 0.500000 0.145 Uiso 1 2 calc R U P . .
H3B_4 H 0.811797 0.775722 0.528289 0.145 Uiso 0.5 1 calc R U P . .
H3C_4 H 0.811797 0.775722 0.471711 0.145 Uiso 0.5 1 calc R U P . .
O1_5 O 0.45124(19) 0.74418(16) 0.17960(19) 0.1104(14) Uani 1 1 d D U . . .
N1_5 N 0.4157(3) 0.7540(2) 0.1133(3) 0.1337(16) Uani 1 1 d D U . . .
C1_5 C 0.4319(3) 0.7375(3) 0.1457(3) 0.1238(15) Uani 1 1 d D U . . .
H1_5 H 0.427876 0.711407 0.143121 0.149 Uiso 1 1 calc R U . . .
C2_5 C 0.4264(4) 0.7930(3) 0.1085(4) 0.147(2) Uani 1 1 d D U . . .
H2A_5 H 0.412587 0.804327 0.082297 0.220 Uiso 1 1 calc R U . . .
H2B_5 H 0.420757 0.806314 0.137858 0.220 Uiso 1 1 calc R U . . .
H2C_5 H 0.453172 0.794634 0.102026 0.220 Uiso 1 1 calc R U . . .
C3_5 C 0.3889(3) 0.7372(3) 0.0800(4) 0.142(2) Uani 1 1 d D U . . .
H3A_5 H 0.380077 0.756157 0.057838 0.213 Uiso 1 1 calc R U . . .
H3B_5 H 0.401098 0.717082 0.062484 0.213 Uiso 1 1 calc R U . . .
H3C_5 H 0.367723 0.727084 0.097706 0.213 Uiso 1 1 calc R U . . .
O1_6 O 0.5628(3) 0.8418(3) 0.1309(4) 0.173(3) Uani 1 1 d D U . . .
N1_6 N 0.5623(3) 0.7845(3) 0.1608(4) 0.161(2) Uani 1 1 d D U . . .
C1_6 C 0.5712(4) 0.8190(3) 0.1615(5) 0.163(2) Uani 1 1 d D U . . .
H1_6 H 0.585439 0.827624 0.187583 0.196 Uiso 1 1 calc R U . . .
C2_6 C 0.5394(4) 0.7662(4) 0.1272(5) 0.165(3) Uani 1 1 d D U . . .
H2A_6 H 0.537353 0.739764 0.135362 0.248 Uiso 1 1 calc R U . . .
H2B_6 H 0.514578 0.777485 0.127280 0.248 Uiso 1 1 calc R U . . .
H2C_6 H 0.550393 0.768636 0.095610 0.248 Uiso 1 1 calc R U . . .
C3_6 C 0.5777(4) 0.7586(3) 0.1960(4) 0.159(3) Uani 1 1 d D U . . .
H3A_6 H 0.568009 0.733551 0.190222 0.239 Uiso 1 1 calc R U . . .
H3B_6 H 0.604937 0.758287 0.193483 0.239 Uiso 1 1 calc R U . . .
H3C_6 H 0.570566 0.766732 0.227806 0.239 Uiso 1 1 calc R U . . .
O1_7 O 0.3028(4) 0.6656(5) 0.2851(6) 0.131(2) Uani 0.485(7) 1 d D U P D 1
N1_7 N 0.3239(5) 0.7060(5) 0.2321(6) 0.129(2) Uani 0.485(7) 1 d D U P D 1
C1_7 C 0.3248(6) 0.6737(5) 0.2508(7) 0.129(2) Uani 0.485(7) 1 d D U P D 1
H1_7 H 0.341690 0.655506 0.239341 0.155 Uiso 0.485(7) 1 calc R U P D 1
C2_7 C 0.2982(6) 0.7316(6) 0.2514(8) 0.127(2) Uani 0.485(7) 1 d D U P D 1
H2A_7 H 0.299984 0.755285 0.234452 0.190 Uiso 0.485(7) 1 calc R U P D 1
H2B_7 H 0.272958 0.721642 0.248365 0.190 Uiso 0.485(7) 1 calc R U P D 1
H2C_7 H 0.303929 0.735587 0.284943 0.190 Uiso 0.485(7) 1 calc R U P D 1
C3_7 C 0.3494(5) 0.7191(6) 0.1949(7) 0.130(2) Uani 0.485(7) 1 d D U P D 1
H3A_7 H 0.343108 0.744786 0.186420 0.195 Uiso 0.485(7) 1 calc R U P D 1
H3B_7 H 0.375052 0.718118 0.206532 0.195 Uiso 0.485(7) 1 calc R U P D 1
H3C_7 H 0.346977 0.703165 0.166947 0.195 Uiso 0.485(7) 1 calc R U P D 1
O1_8 O 0.2721(4) 0.7313(4) 0.2774(5) 0.131(2) Uani 0.515(7) 1 d D U P D 2
N1_8 N 0.2944(5) 0.6746(5) 0.2738(6) 0.129(2) Uani 0.515(7) 1 d D U P D 2
C1_8 C 0.2940(6) 0.7092(5) 0.2619(7) 0.129(2) Uani 0.515(7) 1 d D U P D 2
H1_8 H 0.312004 0.717678 0.239673 0.155 Uiso 0.515(7) 1 calc R U P D 2
C2_8 C 0.2720(5) 0.6603(6) 0.3121(7) 0.127(2) Uani 0.515(7) 1 d D U P D 2
H2A_8 H 0.276339 0.633542 0.315390 0.190 Uiso 0.515(7) 1 calc R U P D 2
H2B_8 H 0.278842 0.672943 0.341539 0.190 Uiso 0.515(7) 1 calc R U P D 2
H2C_8 H 0.245668 0.664810 0.305249 0.190 Uiso 0.515(7) 1 calc R U P D 2
C3_8 C 0.3274(5) 0.6518(6) 0.2621(7) 0.130(2) Uani 0.515(7) 1 d D U P D 2
H3A_8 H 0.323607 0.626271 0.273410 0.195 Uiso 0.515(7) 1 calc R U P D 2
H3B_8 H 0.331062 0.651526 0.227789 0.195 Uiso 0.515(7) 1 calc R U P D 2
H3C_8 H 0.349473 0.662369 0.277426 0.195 Uiso 0.515(7) 1 calc R U P D 2
O1_9 O 0.6599(3) 0.8024(4) 0.2105(3) 0.221(3) Uani 1 1 d D U . . .
N1_9 N 0.6891(4) 0.7769(4) 0.1485(4) 0.209(3) Uani 1 1 d D U . . .
C1_9 C 0.6827(5) 0.7820(5) 0.1906(5) 0.212(3) Uani 1 1 d D U . . .
H1_9 H 0.697766 0.767822 0.211504 0.254 Uiso 1 1 calc R U . . .
C2_9 C 0.6650(5) 0.7975(5) 0.1153(5) 0.211(4) Uani 1 1 d D U . . .
H2A_9 H 0.672232 0.791653 0.082718 0.317 Uiso 1 1 calc R U . . .
H2B_9 H 0.638988 0.790293 0.120312 0.317 Uiso 1 1 calc R U . . .
H2C_9 H 0.667710 0.824308 0.120743 0.317 Uiso 1 1 calc R U . . .
C3_9 C 0.7098(4) 0.7467(5) 0.1268(5) 0.206(4) Uani 1 1 d D U . . .
H3A_9 H 0.710293 0.750085 0.092452 0.309 Uiso 1 1 calc R U . . .
H3B_9 H 0.735366 0.746689 0.139005 0.309 Uiso 1 1 calc R U . . .
H3C_9 H 0.697880 0.722942 0.134433 0.309 Uiso 1 1 calc R U . . .

loop_
_atom_site_aniso_label
_atom_site_aniso_U_11
_atom_site_aniso_U_22
_atom_site_aniso_U_33
_atom_site_aniso_U_23
_atom_site_aniso_U_13
_atom_site_aniso_U_12
Cu1 0.0459(4) 0.0549(5) 0.0441(4) 0.0134(3) 0.0004(3) -0.0006(3)
Cu2 0.0544(5) 0.0548(5) 0.0466(4) 0.0144(3) 0.0001(3) 0.0006(3)
Cu3 0.0694(7) 0.0558(6) 0.0473(6) 0.000 0.000 -0.0250(5)
Cu4 0.0697(7) 0.0547(6) 0.0530(6) 0.000 0.000 -0.0262(5)
S1_1 0.140(2) 0.0872(13) 0.0993(14) 0.0267(11) -0.0099(14) -0.0465(13)
O1_1 0.067(2) 0.070(2) 0.0527(19) 0.0183(18) -0.0071(18) -0.0139(19)
O2_1 0.074(2) 0.066(2) 0.058(2) 0.0148(18) -0.0128(18) -0.0113(19)
O3_1 0.077(3) 0.071(2) 0.062(2) 0.0073(19) -0.0124(19) -0.028(2)
O4_1 0.080(3) 0.069(2) 0.068(2) 0.006(2) -0.013(2) -0.029(2)
O5_1 0.155(7) 0.107(6) 0.193(10) 0.066(6) -0.055(6) -0.034(5)
O6_1 0.216(10) 0.130(6) 0.114(6) 0.006(5) 0.024(7) -0.079(6)
O7_1 0.146(7) 0.072(4) 0.115(5) 0.014(4) -0.018(5) -0.043(4)
O5'_1 0.155(7) 0.107(6) 0.193(10) 0.066(6) -0.055(6) -0.034(5)
O6'_1 0.216(10) 0.130(6) 0.114(6) 0.006(5) 0.024(7) -0.079(6)
O7'_1 0.146(7) 0.072(4) 0.115(5) 0.014(4) -0.018(5) -0.043(4)
C1_1 0.048(3) 0.075(3) 0.046(3) 0.015(2) 0.000(2) -0.006(2)
C2_1 0.064(3) 0.062(3) 0.050(3) 0.006(2) 0.005(2) -0.012(2)
C3_1 0.063(3) 0.063(3) 0.049(3) 0.010(2) 0.003(2) -0.009(2)
C4_1 0.072(4) 0.074(3) 0.055(3) 0.012(3) 0.007(3) -0.010(3)
C5_1 0.090(4) 0.070(4) 0.069(4) 0.006(3) -0.002(3) -0.018(3)
C6_1 0.066(3) 0.070(3) 0.067(3) 0.002(3) 0.005(3) -0.022(3)
C7_1 0.064(3) 0.063(3) 0.060(3) 0.004(2) 0.000(2) -0.018(3)
C8_1 0.078(4) 0.068(3) 0.051(3) -0.001(2) -0.008(3) -0.029(3)
S1_2 0.1050(15) 0.158(2) 0.0709(11) 0.0465(13) 0.0343(11) 0.0325(14)
O1_2 0.062(2) 0.076(2) 0.051(2) 0.0170(18) 0.0090(16) 0.0145(19)
O2_2 0.061(2) 0.074(2) 0.0523(19) 0.0132(18) 0.0096(17) 0.0111(19)
O3_2 0.059(2) 0.073(2) 0.057(2) 0.0105(18) 0.0142(17) 0.0092(18)
O4_2 0.062(2) 0.068(2) 0.059(2) 0.0041(18) 0.0144(18) 0.0086(18)
O5_2 0.152(10) 0.173(9) 0.142(10) 0.098(7) 0.072(7) 0.042(7)
O6_2 0.152(8) 0.257(11) 0.072(5) 0.063(6) 0.031(5) 0.044(8)
O7_2 0.114(6) 0.194(11) 0.127(9) 0.079(8) 0.055(5) 0.021(7)
O5'_2 0.152(10) 0.173(9) 0.142(10) 0.098(7) 0.072(7) 0.042(7)
O6'_2 0.152(8) 0.257(11) 0.072(5) 0.063(6) 0.031(5) 0.044(8)
O7'_2 0.114(6) 0.194(11) 0.127(9) 0.079(8) 0.055(5) 0.021(7)
C1_2 0.044(3) 0.063(3) 0.049(3) 0.013(2) 0.003(2) 0.000(2)
C2_2 0.055(3) 0.062(3) 0.048(3) 0.005(2) 0.004(2) -0.003(2)
C3_2 0.055(3) 0.065(3) 0.047(3) 0.009(2) 0.005(2) 0.000(2)
C4_2 0.059(3) 0.079(4) 0.052(3) 0.013(3) 0.002(2) 0.001(3)
C5_2 0.066(3) 0.087(4) 0.052(3) 0.011(3) 0.005(2) 0.009(3)
C6_2 0.064(3) 0.075(4) 0.054(3) 0.003(3) 0.014(2) 0.006(3)
C7_2 0.057(3) 0.058(3) 0.050(3) 0.004(2) 0.006(2) -0.003(2)
C8_2 0.061(3) 0.047(3) 0.059(3) 0.001(2) 0.014(2) 0.010(2)
S1_3 0.150(2) 0.0943(16) 0.156(2) 0.0336(17) 0.048(2) 0.0596(17)
O1_3 0.060(2) 0.071(2) 0.061(2) 0.0155(18) 0.0095(18) 0.0102(18)
O2_3 0.072(2) 0.063(2) 0.063(2) 0.0159(18) 0.0058(19) 0.0085(19)
O3_3 0.063(2) 0.084(3) 0.082(3) 0.011(2) 0.023(2) 0.027(2)
O4_3 0.072(2) 0.083(3) 0.067(2) 0.006(2) 0.021(2) 0.024(2)
O5_3 0.205(13) 0.060(7) 0.188(17) 0.031(9) -0.012(12) 0.027(8)
O6_3 0.148(10) 0.110(7) 0.148(7) 0.055(6) 0.045(6) 0.054(7)
O7_3 0.208(11) 0.128(7) 0.142(8) 0.020(6) 0.045(8) 0.097(8)
O6'_3 0.148(10) 0.110(7) 0.148(7) 0.055(6) 0.045(6) 0.054(7)
O7'_3 0.208(11) 0.128(7) 0.142(8) 0.020(6) 0.045(8) 0.097(8)
O8'_3 0.187(12) 0.104(9) 0.160(13) 0.029(10) 0.014(11) 0.028(8)
C1_3 0.039(3) 0.072(3) 0.063(3) 0.012(3) -0.001(2) 0.002(2)
C2_3 0.061(3) 0.063(3) 0.063(3) -0.001(2) 0.001(2) 0.012(3)
C3_3 0.060(3) 0.065(3) 0.060(3) -0.001(2) -0.001(2) 0.008(2)
C4_3 0.083(4) 0.071(4) 0.087(4) 0.010(3) 0.012(3) 0.016(3)
C5_3 0.100(5) 0.075(4) 0.105(5) 0.007(4) 0.022(4) 0.032(4)
C6_3 0.081(4) 0.082(4) 0.089(5) 0.003(3) 0.016(3) 0.028(3)
C7_3 0.061(3) 0.071(3) 0.073(4) 0.000(3) 0.008(3) 0.022(3)
C8_3 0.056(3) 0.089(4) 0.053(3) -0.001(3) 0.011(2) 0.023(3)
O1_4 0.081(3) 0.078(3) 0.068(3) 0.000 0.000 -0.032(2)
N1_4 0.090(3) 0.090(3) 0.081(3) 0.000 0.000 -0.028(2)
C1_4 0.086(3) 0.084(3) 0.076(3) 0.000 0.000 -0.029(2)
C2_4 0.093(4) 0.091(4) 0.082(4) 0.000 0.000 -0.037(3)
C3_4 0.094(4) 0.103(4) 0.093(4) 0.000 0.000 -0.023(4)
O1_5 0.148(4) 0.105(3) 0.079(3) 0.036(2) -0.024(2) 0.013(3)
N1_5 0.165(4) 0.134(3) 0.101(3) 0.022(3) -0.027(3) 0.014(3)
C1_5 0.159(4) 0.121(3) 0.092(3) 0.026(2) -0.026(2) 0.013(3)
C2_5 0.178(5) 0.144(4) 0.118(4) 0.021(4) -0.022(4) 0.010(4)
C3_5 0.170(5) 0.147(5) 0.108(4) 0.019(4) -0.034(4) 0.012(4)
O1_6 0.202(6) 0.158(5) 0.159(5) -0.001(4) 0.035(5) -0.044(5)
N1_6 0.192(5) 0.148(5) 0.143(5) -0.005(4) 0.049(4) -0.046(4)
C1_6 0.194(5) 0.149(5) 0.146(5) -0.004(4) 0.047(4) -0.045(4)
C2_6 0.195(6) 0.153(6) 0.149(6) -0.008(5) 0.044(5) -0.042(5)
C3_6 0.192(6) 0.148(6) 0.139(6) -0.002(4) 0.054(5) -0.046(5)
O1_7 0.120(5) 0.155(6) 0.117(5) -0.012(4) -0.008(4) 0.049(4)
N1_7 0.117(4) 0.154(6) 0.117(5) -0.010(4) -0.010(3) 0.047(4)
C1_7 0.117(4) 0.153(6) 0.116(5) -0.011(4) -0.010(3) 0.048(4)
C2_7 0.114(5) 0.152(6) 0.115(5) -0.009(5) -0.011(4) 0.045(5)
C3_7 0.117(5) 0.155(6) 0.118(5) -0.011(5) -0.009(4) 0.047(5)
O1_8 0.120(5) 0.155(6) 0.117(5) -0.012(4) -0.008(4) 0.049(4)
N1_8 0.117(4) 0.154(6) 0.117(5) -0.010(4) -0.010(3) 0.047(4)
C1_8 0.117(4) 0.153(6) 0.116(5) -0.011(4) -0.010(3) 0.048(4)
C2_8 0.114(5) 0.152(6) 0.115(5) -0.009(5) -0.011(4) 0.045(5)
C3_8 0.117(5) 0.155(6) 0.118(5) -0.011(5) -0.009(4) 0.047(5)
O1_9 0.200(7) 0.302(9) 0.161(6) -0.007(6) 0.053(5) 0.009(6)
N1_9 0.190(7) 0.292(9) 0.144(6) -0.006(6) 0.054(5) -0.003(6)
C1_9 0.193(7) 0.295(9) 0.147(6) -0.006(6) 0.055(5) -0.001(6)
C2_9 0.194(7) 0.292(10) 0.148(6) -0.008(7) 0.053(6) -0.001(7)
C3_9 0.185(7) 0.289(10) 0.143(6) -0.004(7) 0.051(5) -0.006(6)

loop_
_atom_type_symbol
_atom_type_description
_atom_type_scat_dispersion_real
_atom_type_scat_dispersion_imag
_atom_type_scat_source
C C 0.0181 0.0091 'International Tables Vol C Tables 4.2.6.8 and 6.1.1.4'
H H 0.0000 0.0000 'International Tables Vol C Tables 4.2.6.8 and 6.1.1.4'
Cu Cu -1.9646 0.5888 'International Tables Vol C Tables 4.2.6.8 and 6.1.1.4'
N N 0.0311 0.0180 'International Tables Vol C Tables 4.2.6.8 and 6.1.1.4'
O O 0.0492 0.0322 'International Tables Vol C Tables 4.2.6.8 and 6.1.1.4'
S S 0.3331 0.5567 'International Tables Vol C Tables 4.2.6.8 and 6.1.1.4'

loop_
_geom_angle_atom_site_label_1
_geom_angle_atom_site_label_2
_geom_angle_atom_site_label_3
_geom_angle
_geom_angle_site_symmetry_1
_geom_angle_site_symmetry_3
_geom_angle_publ_flag
O1_3 Cu1 O1_2 169.19(15) . . ?
O1_3 Cu1 O3_2 88.83(18) . 3_655 ?
O1_2 Cu1 O3_2 89.77(18) . 3_655 ?
O1_3 Cu1 O1_1 90.23(18) . . ?
O1_2 Cu1 O1_1 88.83(18) . . ?
O3_2 Cu1 O1_1 167.54(15) 3_655 . ?
O1_3 Cu1 Cu2 85.28(11) . . ?
O1_2 Cu1 Cu2 83.93(11) . . ?
O3_2 Cu1 Cu2 85.68(11) 3_655 . ?
O1_1 Cu1 Cu2 81.86(10) . . ?
O2_2 Cu2 O2_1 88.70(18) . . ?
O2_2 Cu2 O4_2 89.45(18) . 3_655 ?
O2_1 Cu2 O4_2 168.84(15) . 3_655 ?
O2_2 Cu2 O2_3 166.77(15) . . ?
O2_1 Cu2 O2_3 89.29(18) . . ?
O4_2 Cu2 O2_3 90.01(18) 3_655 . ?
O2_2 Cu2 O1_5 96.5(2) . . ?
O2_1 Cu2 O1_5 98.6(2) . . ?
O4_2 Cu2 O1_5 92.6(2) 3_655 . ?
O2_3 Cu2 O1_5 96.7(2) . . ?
O2_2 Cu2 Cu1 83.99(11) . . ?
O2_1 Cu2 Cu1 86.51(11) . . ?
O4_2 Cu2 Cu1 82.36(11) 3_655 . ?
O2_3 Cu2 Cu1 82.83(11) . . ?
O1_5 Cu2 Cu1 174.89(18) . . ?
O3_3 Cu3 O3_3 89.3(3) 11_566 4_565 ?
O3_3 Cu3 O3_1 168.39(17) 11_566 . ?
O3_3 Cu3 O3_1 89.1(2) 4_565 . ?
O3_3 Cu3 O3_1 89.1(2) 11_566 10_556 ?
O3_3 Cu3 O3_1 168.39(17) 4_565 10_556 ?
O3_1 Cu3 O3_1 90.2(3) . 10_556 ?
O3_3 Cu3 Cu4 84.85(12) 11_566 . ?
O3_3 Cu3 Cu4 84.85(12) 4_565 . ?
O3_1 Cu3 Cu4 83.55(11) . . ?
O3_1 Cu3 Cu4 83.55(11) 10_556 . ?
O4_1 Cu4 O4_1 90.1(3) 10_556 . ?
O4_1 Cu4 O4_3 89.29(19) 10_556 11_566 ?
O4_1 Cu4 O4_3 168.05(17) . 11_566 ?
O4_1 Cu4 O4_3 168.05(17) 10_556 4_565 ?
O4_1 Cu4 O4_3 89.29(19) . 4_565 ?
O4_3 Cu4 O4_3 88.9(3) 11_566 4_565 ?
O4_1 Cu4 O1_4 98.95(18) 10_556 . ?
O4_1 Cu4 O1_4 98.95(18) . . ?
O4_3 Cu4 O1_4 92.93(18) 11_566 . ?
O4_3 Cu4 O1_4 92.93(18) 4_565 . ?
O4_1 Cu4 Cu3 84.37(12) 10_556 . ?
O4_1 Cu4 Cu3 84.37(12) . . ?
O4_3 Cu4 Cu3 83.70(12) 11_566 . ?
O4_3 Cu4 Cu3 83.70(12) 4_565 . ?
O1_4 Cu4 Cu3 175.3(2) . . ?
O7_1 S1_1 O6_1 116.4(5) . . ?
O7'_1 S1_1 O6'_1 116.2(10) . . ?
O7'_1 S1_1 O5'_1 114.9(10) . . ?
O6'_1 S1_1 O5'_1 109.8(10) . . ?
O7_1 S1_1 O5_1 112.7(6) . . ?
O6_1 S1_1 O5_1 108.7(6) . . ?
O7'_1 S1_1 C5_1 108.4(7) . . ?
O7_1 S1_1 C5_1 108.4(4) . . ?
O6_1 S1_1 C5_1 103.9(4) . . ?
O6'_1 S1_1 C5_1 103.3(7) . . ?
O5'_1 S1_1 C5_1 102.5(7) . . ?
O5_1 S1_1 C5_1 105.7(4) . . ?
C1_1 O1_1 Cu1 124.4(3) . . ?
C1_1 O2_1 Cu2 119.4(4) . . ?
C8_1 O3_1 Cu3 122.4(4) . . ?
C8_1 O4_1 Cu4 121.3(4) . . ?
S1_1 O6_1 H6O_1 109.5 . . ?
S1_1 O5'_1 H5'_1 109.5 . . ?
O1_1 C1_1 O2_1 127.6(5) . . ?
O1_1 C1_1 C3_1 116.7(4) . . ?
O2_1 C1_1 C3_1 115.7(5) . . ?
C3_1 C2_1 C7_1 120.0(5) . . ?
C3_1 C2_1 H2_1 120.0 . . ?
C7_1 C2_1 H2_1 120.0 . . ?
C2_1 C3_1 C4_1 119.8(5) . . ?
C2_1 C3_1 C1_1 119.1(5) . . ?
C4_1 C3_1 C1_1 121.1(5) . . ?
C5_1 C4_1 C3_1 120.1(6) . . ?
C5_1 C4_1 H4_1 119.9 . . ?
C3_1 C4_1 H4_1 119.9 . . ?
C4_1 C5_1 C6_1 121.6(5) . . ?
C4_1 C5_1 S1_1 119.0(5) . . ?
C6_1 C5_1 S1_1 119.2(5) . . ?
C5_1 C6_1 C7_1 118.9(5) . . ?
C5_1 C6_1 H6_1 120.5 . . ?
C7_1 C6_1 H6_1 120.5 . . ?
C2_1 C7_1 C6_1 119.5(5) . . ?
C2_1 C7_1 C8_1 119.6(5) . . ?
C6_1 C7_1 C8_1 120.8(5) . . ?
O4_1 C8_1 O3_1 128.1(6) . . ?
O4_1 C8_1 C7_1 116.4(5) . . ?
O3_1 C8_1 C7_1 115.5(5) . . ?
O5'_2 S1_2 O6'_2 114.8(9) . . ?
O5'_2 S1_2 O7'_2 114.7(8) . . ?
O6'_2 S1_2 O7'_2 109.1(7) . . ?
O7_2 S1_2 O6_2 115.8(7) . . ?
O7_2 S1_2 O5_2 114.6(7) . . ?
O6_2 S1_2 O5_2 108.4(7) . . ?
O7_2 S1_2 C5_2 109.0(5) . . ?
O5'_2 S1_2 C5_2 108.7(6) . . ?
O6'_2 S1_2 C5_2 104.1(5) . . ?
O7'_2 S1_2 C5_2 104.5(5) . . ?
O6_2 S1_2 C5_2 102.6(5) . . ?
O5_2 S1_2 C5_2 105.2(5) . . ?
C1_2 O1_2 Cu1 122.9(3) . . ?
C1_2 O2_2 Cu2 122.4(3) . . ?
C8_2 O3_2 Cu1 119.7(3) . 4_565 ?
C8_2 O4_2 Cu2 123.9(4) . 4_565 ?
S1_2 O6_2 H6O_2 109.5 . . ?
S1_2 O6'_2 H6'_2 109.5 . . ?
O1_2 C1_2 O2_2 126.7(5) . . ?
O1_2 C1_2 C3_2 116.1(5) . . ?
O2_2 C1_2 C3_2 117.2(4) . . ?
C3_2 C2_2 C7_2 119.8(5) . . ?
C3_2 C2_2 H2_2 120.1 . . ?
C7_2 C2_2 H2_2 120.1 . . ?
C4_2 C3_2 C2_2 120.1(5) . . ?
C4_2 C3_2 C1_2 120.2(5) . . ?
C2_2 C3_2 C1_2 119.5(4) . . ?
C3_2 C4_2 C5_2 119.3(5) . . ?
C3_2 C4_2 H4_2 120.4 . . ?
C5_2 C4_2 H4_2 120.4 . . ?
C6_2 C5_2 C4_2 121.2(5) . . ?
C6_2 C5_2 S1_2 119.9(4) . . ?
C4_2 C5_2 S1_2 118.8(4) . . ?
C7_2 C6_2 C5_2 119.6(5) . . ?
C7_2 C6_2 H6_2 120.2 . . ?
C5_2 C6_2 H6_2 120.2 . . ?
C6_2 C7_2 C2_2 120.1(5) . . ?
C6_2 C7_2 C8_2 120.1(5) . . ?
C2_2 C7_2 C8_2 119.7(4) . . ?
O4_2 C8_2 O3_2 128.3(5) . . ?
O4_2 C8_2 C7_2 115.5(5) . . ?
O3_2 C8_2 C7_2 116.3(5) . . ?
O6_3 S1_3 O7_3 115.9(9) . . ?
O7'_3 S1_3 O8'_3 127.9(12) . . ?
O6_3 S1_3 O5_3 110.0(8) . . ?
O7_3 S1_3 O5_3 112.4(9) . . ?
O7'_3 S1_3 O6'_3 108.1(8) . . ?
O8'_3 S1_3 O6'_3 99.4(10) . . ?
O6_3 S1_3 C5_3 107.6(6) . . ?
O7_3 S1_3 C5_3 106.6(8) . . ?
O7'_3 S1_3 C5_3 105.9(7) . . ?
O8'_3 S1_3 C5_3 110.7(7) . . ?
O5_3 S1_3 C5_3 103.4(5) . . ?
O6'_3 S1_3 C5_3 101.6(6) . . ?
C1_3 O1_3 Cu1 121.7(3) . . ?
C1_3 O2_3 Cu2 122.6(4) . . ?
C8_3 O3_3 Cu3 120.8(4) . 3_655 ?
C8_3 O4_3 Cu4 121.1(4) . 3_655 ?
S1_3 O6_3 H6O_3 109.5 . . ?
S1_3 O6'_3 H6'_3 109.5 . . ?
O2_3 C1_3 O1_3 127.4(5) . . ?
O2_3 C1_3 C3_3 116.0(5) . . ?
O1_3 C1_3 C3_3 116.5(5) . . ?
C3_3 C2_3 C7_3 120.9(5) . . ?
C3_3 C2_3 H2_3 119.5 . . ?
C7_3 C2_3 H2_3 119.5 . . ?
C4_3 C3_3 C2_3 119.8(6) . . ?
C4_3 C3_3 C1_3 121.2(6) . . ?
C2_3 C3_3 C1_3 119.0(5) . . ?
C3_3 C4_3 C5_3 119.8(7) . . ?
C3_3 C4_3 H4_3 120.1 . . ?
C5_3 C4_3 H4_3 120.1 . . ?
C6_3 C5_3 C4_3 121.0(6) . . ?
C6_3 C5_3 S1_3 119.1(5) . . ?
C4_3 C5_3 S1_3 119.9(6) . . ?
C5_3 C6_3 C7_3 119.2(6) . . ?
C5_3 C6_3 H6_3 120.4 . . ?
C7_3 C6_3 H6_3 120.4 . . ?
C6_3 C7_3 C2_3 119.1(6) . . ?
C6_3 C7_3 C8_3 120.6(5) . . ?
C2_3 C7_3 C8_3 120.2(5) . . ?
O3_3 C8_3 O4_3 129.6(6) . . ?
O3_3 C8_3 C7_3 115.2(5) . . ?
O4_3 C8_3 C7_3 115.1(5) . . ?
C1_4 O1_4 Cu4 114.5(6) . . ?
C1_4 N1_4 C2_4 118.2(9) . . ?
C1_4 N1_4 C3_4 124.3(9) . . ?
C2_4 N1_4 C3_4 117.5(8) . . ?
O1_4 C1_4 N1_4 125.4(10) . . ?
O1_4 C1_4 H1_4 117.3 . . ?
N1_4 C1_4 H1_4 117.3 . . ?
N1_4 C2_4 H2A_4 109.5 . . ?
N1_4 C2_4 H2B_4 109.5 . . ?
H2A_4 C2_4 H2B_4 109.5 . . ?
N1_4 C2_4 H2C_4 109.5 . . ?
H2A_4 C2_4 H2C_4 109.5 . . ?
H2B_4 C2_4 H2C_4 109.5 . . ?
N1_4 C3_4 H3A_4 109.5 . . ?
N1_4 C3_4 H3B_4 109.5 . . ?
H3A_4 C3_4 H3B_4 109.5 . . ?
N1_4 C3_4 H3C_4 109.5 . . ?
H3A_4 C3_4 H3C_4 109.5 . . ?
H3B_4 C3_4 H3C_4 109.5 . . ?
C1_5 O1_5 Cu2 125.2(6) . . ?
C1_5 N1_5 C2_5 113.9(9) . . ?
C1_5 N1_5 C3_5 125.5(9) . . ?
C2_5 N1_5 C3_5 120.5(8) . . ?
O1_5 C1_5 N1_5 139.6(11) . . ?
O1_5 C1_5 H1_5 110.2 . . ?
N1_5 C1_5 H1_5 110.2 . . ?
N1_5 C2_5 H2A_5 109.5 . . ?
N1_5 C2_5 H2B_5 109.5 . . ?
H2A_5 C2_5 H2B_5 109.5 . . ?
N1_5 C2_5 H2C_5 109.5 . . ?
H2A_5 C2_5 H2C_5 109.5 . . ?
H2B_5 C2_5 H2C_5 109.5 . . ?
N1_5 C3_5 H3A_5 109.5 . . ?
N1_5 C3_5 H3B_5 109.5 . . ?
H3A_5 C3_5 H3B_5 109.5 . . ?
N1_5 C3_5 H3C_5 109.5 . . ?
H3A_5 C3_5 H3C_5 109.5 . . ?
H3B_5 C3_5 H3C_5 109.5 . . ?
C1_6 N1_6 C2_6 127.1(12) . . ?
C1_6 N1_6 C3_6 120.5(12) . . ?
C2_6 N1_6 C3_6 112.3(10) . . ?
O1_6 C1_6 N1_6 125.0(14) . . ?
O1_6 C1_6 H1_6 117.5 . . ?
N1_6 C1_6 H1_6 117.5 . . ?
N1_6 C2_6 H2A_6 109.5 . . ?
N1_6 C2_6 H2B_6 109.5 . . ?
H2A_6 C2_6 H2B_6 109.5 . . ?
N1_6 C2_6 H2C_6 109.5 . . ?
H2A_6 C2_6 H2C_6 109.5 . . ?
H2B_6 C2_6 H2C_6 109.5 . . ?
N1_6 C3_6 H3A_6 109.5 . . ?
N1_6 C3_6 H3B_6 109.5 . . ?
H3A_6 C3_6 H3B_6 109.5 . . ?
N1_6 C3_6 H3C_6 109.5 . . ?
H3A_6 C3_6 H3C_6 109.5 . . ?
H3B_6 C3_6 H3C_6 109.5 . . ?
C1_7 N1_7 C2_7 116.5(15) . . ?
C1_7 N1_7 C3_7 125.1(14) . . ?
C2_7 N1_7 C3_7 118.3(15) . . ?
N1_7 C1_7 O1_7 120.3(17) . . ?
N1_7 C1_7 H1_7 119.8 . . ?
O1_7 C1_7 H1_7 119.8 . . ?
N1_7 C2_7 H2A_7 109.5 . . ?
N1_7 C2_7 H2B_7 109.5 . . ?
H2A_7 C2_7 H2B_7 109.5 . . ?
N1_7 C2_7 H2C_7 109.5 . . ?
H2A_7 C2_7 H2C_7 109.5 . . ?
H2B_7 C2_7 H2C_7 109.5 . . ?
N1_7 C3_7 H3A_7 109.5 . . ?
N1_7 C3_7 H3B_7 109.5 . . ?
H3A_7 C3_7 H3B_7 109.5 . . ?
N1_7 C3_7 H3C_7 109.5 . . ?
H3A_7 C3_7 H3C_7 109.5 . . ?
H3B_7 C3_7 H3C_7 109.5 . . ?
C1_8 N1_8 C2_8 122.3(15) . . ?
C1_8 N1_8 C3_8 119.0(15) . . ?
C2_8 N1_8 C3_8 114.7(14) . . ?
O1_8 C1_8 N1_8 123.2(18) . . ?
O1_8 C1_8 H1_8 118.4 . . ?
N1_8 C1_8 H1_8 118.4 . . ?
N1_8 C2_8 H2A_8 109.5 . . ?
N1_8 C2_8 H2B_8 109.5 . . ?
H2A_8 C2_8 H2B_8 109.5 . . ?
N1_8 C2_8 H2C_8 109.5 . . ?
H2A_8 C2_8 H2C_8 109.5 . . ?
H2B_8 C2_8 H2C_8 109.5 . . ?
N1_8 C3_8 H3A_8 109.5 . . ?
N1_8 C3_8 H3B_8 109.5 . . ?
H3A_8 C3_8 H3B_8 109.5 . . ?
N1_8 C3_8 H3C_8 109.5 . . ?
H3A_8 C3_8 H3C_8 109.5 . . ?
H3B_8 C3_8 H3C_8 109.5 . . ?
C1_9 N1_9 C3_9 128.0(15) . . ?
C1_9 N1_9 C2_9 115.7(14) . . ?
C3_9 N1_9 C2_9 114.1(12) . . ?
N1_9 C1_9 O1_9 130.8(17) . . ?
N1_9 C1_9 H1_9 114.6 . . ?
O1_9 C1_9 H1_9 114.6 . . ?
N1_9 C2_9 H2A_9 109.5 . . ?
N1_9 C2_9 H2B_9 109.5 . . ?
H2A_9 C2_9 H2B_9 109.5 . . ?
N1_9 C2_9 H2C_9 109.5 . . ?
H2A_9 C2_9 H2C_9 109.5 . . ?
H2B_9 C2_9 H2C_9 109.5 . . ?
N1_9 C3_9 H3A_9 109.5 . . ?
N1_9 C3_9 H3B_9 109.5 . . ?
H3A_9 C3_9 H3B_9 109.5 . . ?
N1_9 C3_9 H3C_9 109.5 . . ?
H3A_9 C3_9 H3C_9 109.5 . . ?
H3B_9 C3_9 H3C_9 109.5 . . ?

loop_
_geom_bond_atom_site_label_1
_geom_bond_atom_site_label_2
_geom_bond_distance
_geom_bond_site_symmetry_2
_geom_bond_publ_flag
Cu1 O1_3 1.927(4) . ?
Cu1 O1_2 1.955(4) . ?
Cu1 O3_2 1.968(4) 3_655 ?
Cu1 O1_1 1.971(4) . ?
Cu1 Cu2 2.6516(9) . ?
Cu2 O2_2 1.958(4) . ?
Cu2 O2_1 1.959(4) . ?
Cu2 O4_2 1.966(4) 3_655 ?
Cu2 O2_3 1.971(4) . ?
Cu2 O1_5 2.146(5) . ?
Cu3 O3_3 1.959(4) 11_566 ?
Cu3 O3_3 1.959(4) 4_565 ?
Cu3 O3_1 1.960(4) . ?
Cu3 O3_1 1.960(4) 10_556 ?
Cu3 Cu4 2.6426(14) . ?
Cu4 O4_1 1.963(4) 10_556 ?
Cu4 O4_1 1.964(4) . ?
Cu4 O4_3 1.979(4) 11_566 ?
Cu4 O4_3 1.979(4) 4_565 ?
Cu4 O1_4 2.120(6) . ?
S1_1 O7'_1 1.381(11) . ?
S1_1 O7_1 1.392(7) . ?
S1_1 O6_1 1.419(8) . ?
S1_1 O6'_1 1.440(11) . ?
S1_1 O5'_1 1.452(11) . ?
S1_1 O5_1 1.471(8) . ?
S1_1 C5_1 1.785(6) . ?
O1_1 C1_1 1.250(7) . ?
O2_1 C1_1 1.261(6) . ?
O3_1 C8_1 1.240(7) . ?
O4_1 C8_1 1.240(7) . ?
O6_1 H6O_1 0.8400 . ?
O5'_1 H5'_1 0.8400 . ?
C1_1 C3_1 1.522(8) . ?
C2_1 C3_1 1.378(8) . ?
C2_1 C7_1 1.395(8) . ?
C2_1 H2_1 0.9500 . ?
C3_1 C4_1 1.385(8) . ?
C4_1 C5_1 1.358(9) . ?
C4_1 H4_1 0.9500 . ?
C5_1 C6_1 1.372(9) . ?
C6_1 C7_1 1.400(8) . ?
C6_1 H6_1 0.9500 . ?
C7_1 C8_1 1.531(8) . ?
S1_2 O7_2 1.373(8) . ?
S1_2 O5'_2 1.389(9) . ?
S1_2 O6'_2 1.441(10) . ?
S1_2 O7'_2 1.448(10) . ?
S1_2 O6_2 1.448(9) . ?
S1_2 O5_2 1.466(9) . ?
S1_2 C5_2 1.772(5) . ?
O1_2 C1_2 1.249(6) . ?
O2_2 C1_2 1.258(6) . ?
O3_2 C8_2 1.250(6) . ?
O4_2 C8_2 1.242(6) . ?
O6_2 H6O_2 0.8400 . ?
O6'_2 H6'_2 0.8400 . ?
C1_2 C3_2 1.495(8) . ?
C2_2 C3_2 1.398(8) . ?
C2_2 C7_2 1.404(8) . ?
C2_2 H2_2 0.9500 . ?
C3_2 C4_2 1.386(8) . ?
C4_2 C5_2 1.393(8) . ?
C4_2 H4_2 0.9500 . ?
C5_2 C6_2 1.387(9) . ?
C6_2 C7_2 1.379(8) . ?
C6_2 H6_2 0.9500 . ?
C7_2 C8_2 1.516(8) . ?
S1_3 O6_3 1.398(10) . ?
S1_3 O7_3 1.408(10) . ?
S1_3 O7'_3 1.425(10) . ?
S1_3 O8'_3 1.472(17) . ?
S1_3 O5_3 1.472(10) . ?
S1_3 O6'_3 1.473(10) . ?
S1_3 C5_3 1.776(6) . ?
O1_3 C1_3 1.263(7) . ?
O2_3 C1_3 1.246(7) . ?
O3_3 C8_3 1.242(7) . ?
O4_3 C8_3 1.244(7) . ?
O6_3 H6O_3 0.8400 . ?
O6'_3 H6'_3 0.8400 . ?
C1_3 C3_3 1.509(8) . ?
C2_3 C3_3 1.383(8) . ?
C2_3 C7_3 1.395(8) . ?
C2_3 H2_3 0.9500 . ?
C3_3 C4_3 1.366(9) . ?
C4_3 C5_3 1.389(10) . ?
C4_3 H4_3 0.9500 . ?
C5_3 C6_3 1.386(10) . ?
C6_3 C7_3 1.387(9) . ?
C6_3 H6_3 0.9500 . ?
C7_3 C8_3 1.531(9) . ?
O1_4 C1_4 1.258(10) . ?
N1_4 C1_4 1.287(10) . ?
N1_4 C2_4 1.464(11) . ?
N1_4 C3_4 1.472(11) . ?
C1_4 H1_4 0.9500 . ?
C2_4 H2A_4 0.9800 . ?
C2_4 H2B_4 0.9800 . ?
C2_4 H2C_4 0.9800 . ?
C3_4 H3A_4 0.9800 . ?
C3_4 H3B_4 0.9800 . ?
C3_4 H3C_4 0.9800 . ?
O1_5 C1_5 1.209(9) . ?
N1_5 C1_5 1.239(9) . ?
N1_5 C2_5 1.461(11) . ?
N1_5 C3_5 1.475(11) . ?
C1_5 H1_5 0.9500 . ?
C2_5 H2A_5 0.9800 . ?
C2_5 H2B_5 0.9800 . ?
C2_5 H2C_5 0.9800 . ?
C3_5 H3A_5 0.9800 . ?
C3_5 H3B_5 0.9800 . ?
C3_5 H3C_5 0.9800 . ?
O1_6 C1_6 1.231(12) . ?
N1_6 C1_6 1.281(11) . ?
N1_6 C2_6 1.421(12) . ?
N1_6 C3_6 1.472(12) . ?
C1_6 H1_6 0.9500 . ?
C2_6 H2A_6 0.9800 . ?
C2_6 H2B_6 0.9800 . ?
C2_6 H2C_6 0.9800 . ?
C3_6 H3A_6 0.9800 . ?
C3_6 H3B_6 0.9800 . ?
C3_6 H3C_6 0.9800 . ?
O1_7 C1_7 1.283(14) . ?
N1_7 C1_7 1.277(14) . ?
N1_7 C2_7 1.415(14) . ?
N1_7 C3_7 1.472(14) . ?
C1_7 H1_7 0.9500 . ?
C2_7 H2A_7 0.9800 . ?
C2_7 H2B_7 0.9800 . ?
C2_7 H2C_7 0.9800 . ?
C3_7 H3A_7 0.9800 . ?
C3_7 H3B_7 0.9800 . ?
C3_7 H3C_7 0.9800 . ?
O1_8 C1_8 1.203(13) . ?
N1_8 C1_8 1.290(14) . ?
N1_8 C2_8 1.442(15) . ?
N1_8 C3_8 1.481(14) . ?
C1_8 H1_8 0.9500 . ?
C2_8 H2A_8 0.9800 . ?
C2_8 H2B_8 0.9800 . ?
C2_8 H2C_8 0.9800 . ?
C3_8 H3A_8 0.9800 . ?
C3_8 H3B_8 0.9800 . ?
C3_8 H3C_8 0.9800 . ?
O1_9 C1_9 1.234(13) . ?
N1_9 C1_9 1.229(12) . ?
N1_9 C3_9 1.454(13) . ?
N1_9 C2_9 1.476(13) . ?
C1_9 H1_9 0.9500 . ?
C2_9 H2A_9 0.9800 . ?
C2_9 H2B_9 0.9800 . ?
C2_9 H2C_9 0.9800 . ?
C3_9 H3A_9 0.9800 . ?
C3_9 H3B_9 0.9800 . ?
C3_9 H3C_9 0.9800 . ?
